data_7700153
loop_
_publ_author_name
'Yang, Dong-Dong'
'Lu, Li-Ping'
'Zhu, Miao-Li'

_publ_section_title
;
 Structural diversity, magnetic property, or luminescence sensing of
 Co(ii) and Cd(ii) coordination polymers derived from designed
 3,3'-((5-carboxy-1,3-phenylene)bis(oxy))dibenzoic acid.
;
_journal_issue 27
_journal_name_full 'Dalton transactions (Cambridge, England : 2003)'
_journal_page_first 10220
_journal_page_last 10234
_journal_paper_doi 10.1039/c9dt01736d
_journal_volume 48
_journal_year 2019
_chemical_formula_moiety 'C66 H42 Cd3 N4 O18 [+ solvent = 2(C3 H7 N O), 1.5(H2 O)]'
_chemical_formula_sum 'C72 H54 Cd3 N6 O21'
_chemical_formula_weight 1676.41
_space_group_crystal_system monoclinic
_space_group_IT_number 15
_space_group_name_Hall '-C 2yc'
_space_group_name_H-M_alt 'C 1 2/c 1'
_symmetry_space_group_name_Hall '-C 2yc'
_symmetry_space_group_name_H-M 'C 1 2/c 1'
_atom_sites_solution_hydrogens mixed
_audit_creation_method SHELXL-2014/7
_audit_update_record
;
2019-04-22 deposited with the CCDC.    2019-06-03 downloaded from the CCDC.
;
_cell_angle_alpha 90
_cell_angle_beta 133.6936(9)
_cell_angle_gamma 90
_cell_formula_units_Z 4
_cell_length_a 28.6699(12)
_cell_length_b 16.1434(7)
_cell_length_c 20.2020(15)
_cell_measurement_reflns_used 9513
_cell_measurement_temperature 300(2)
_cell_measurement_theta_max 24.91
_cell_measurement_theta_min 2.88
_cell_volume 6760.5(7)
_computing_cell_refinement 'Bruker SAINT'
_computing_data_collection 'Bruker APEX2'
_computing_data_reduction 'Bruker SAINT'
_computing_molecular_graphics 'Bruker SHELXTL'
_computing_publication_material 'Bruker SHELXTL'
_computing_structure_refinement 'SHELXL-2014/7 (Sheldrick, 2014)'
_computing_structure_solution 'SHELXS-97 (Sheldrick 2008)'
_diffrn_ambient_temperature 300(2)
_diffrn_measured_fraction_theta_full 0.994
_diffrn_measured_fraction_theta_max 0.994
_diffrn_measurement_device_type 'Bruker APEX-II CCD'
_diffrn_measurement_method '\f and \w scans'
_diffrn_radiation_type MoK\a
_diffrn_radiation_wavelength 0.71073
_diffrn_reflns_av_R_equivalents 0.0355
_diffrn_reflns_av_unetI/netI 0.0338
_diffrn_reflns_Laue_measured_fraction_full 0.994
_diffrn_reflns_Laue_measured_fraction_max 0.994
_diffrn_reflns_limit_h_max 34
_diffrn_reflns_limit_h_min -29
_diffrn_reflns_limit_k_max 19
_diffrn_reflns_limit_k_min -19
_diffrn_reflns_limit_l_max 24
_diffrn_reflns_limit_l_min -24
_diffrn_reflns_number 24042
_diffrn_reflns_point_group_measured_fraction_full 0.994
_diffrn_reflns_point_group_measured_fraction_max 0.994
_diffrn_reflns_theta_full 25.028
_diffrn_reflns_theta_max 25.028
_diffrn_reflns_theta_min 2.843
_exptl_absorpt_coefficient_mu 1.018
_exptl_absorpt_correction_type multi-scan
_exptl_absorpt_process_details SADABS
_exptl_crystal_colour colorless
_exptl_crystal_density_diffrn 1.647
_exptl_crystal_description block
_exptl_crystal_F_000 3360
_exptl_crystal_size_max 0.2
_exptl_crystal_size_mid 0.15
_exptl_crystal_size_min 0.15
_exptl_transmission_factor_max 0.7452
_exptl_transmission_factor_min 0.6698
_refine_diff_density_max 0.581
_refine_diff_density_min -0.641
_refine_diff_density_rms 0.063
_refine_ls_extinction_method none
_refine_ls_goodness_of_fit_ref 1.028
_refine_ls_hydrogen_treatment constr
_refine_ls_matrix_type full
_refine_ls_number_parameters 412
_refine_ls_number_reflns 5948
_refine_ls_number_restraints 2
_refine_ls_restrained_S_all 1.051
_refine_ls_R_factor_all 0.0482
_refine_ls_R_factor_gt 0.0310
_refine_ls_shift/su_max 0.001
_refine_ls_shift/su_mean 0.000
_refine_ls_structure_factor_coef Fsqd
_refine_ls_weighting_details 'w=1/[\s^2^(Fo^2^)+(0.0385P)^2^+7.8121P] where P=(Fo^2^+2Fc^2^)/3'
_refine_ls_weighting_scheme calc
_refine_ls_wR_factor_gt 0.0739
_refine_ls_wR_factor_ref 0.0812
_reflns_Friedel_coverage 0.000
_reflns_number_gt 4591
_reflns_number_total 5948
_reflns_threshold_expression 'I > 2\s(I)'
_cod_data_source_file c9dt01736d2.cif
_cod_data_source_block yd364cd-15_sq
_cod_depositor_comments
;
The following automatic conversions were performed:

'_exptl_absorpt_correction_type' value 'Multi-scan' changed to
'multi-scan' according to
/home/data/users/saulius/crontab/automatic-downloads/rss-feeds/RSC/lib/dictionaries/cif_core.dic
dictionary named 'cif_core.dic' version 2.4.2 from 2011-04-26.

Automatic conversion script
Id: cif_fix_values 4973 2017-02-22 13:04:09Z antanas 

 Adding full bibliography for 7700150--7700154.cif.
;
_cod_database_code 7700153
_shelx_shelxl_version_number 2014/7
_shelx_space_group_comment
;
The symmetry employed for this shelxl refinement is uniquely defined
by the following loop, which should always be used as a source of
symmetry information in preference to the above space-group names.
They are only intended as comments.
;

loop_
_space_group_symop_operation_xyz
'x, y, z'
'-x, y, -z+1/2'
'x+1/2, y+1/2, z'
'-x+1/2, y+1/2, -z+1/2'
'-x, -y, -z'
'x, -y, z-1/2'
'-x+1/2, -y+1/2, -z'
'x+1/2, -y+1/2, z-1/2'

loop_
_atom_site_label
_atom_site_type_symbol
_atom_site_fract_x
_atom_site_fract_y
_atom_site_fract_z
_atom_site_U_iso_or_equiv
_atom_site_adp_type
_atom_site_occupancy
_atom_site_site_symmetry_order
_atom_site_calc_flag
_atom_site_refinement_flags_posn
_atom_site_refinement_flags_adp
_atom_site_refinement_flags_occupancy
O4 O 0.24246(13) 0.1204(2) 0.35585(18) 0.0735(9) Uani 1 1 d . . .
O3 O 0.18457(14) 0.21555(18) 0.35138(18) 0.0656(8) Uani 1 1 d . . .
C14 C 0.19344(17) 0.1639(2) 0.3157(2) 0.0432(8) Uani 1 1 d . . .
Cd2 Cd 0.2500 -0.2500 0.0000 0.04827(12) Uani 1 2 d S . P
O5 O 0.35691(14) 0.19950(15) 0.40329(17) 0.0582(7) Uani 1 1 d . . .
C21 C 0.35544(15) 0.2764(2) 0.3968(2) 0.0369(7) Uani 1 1 d . . .
Cd1 Cd 0.34704(2) -0.11643(2) -0.01544(2) 0.03886(9) Uani 1 1 d . . .
O1 O 0.25253(17) -0.11952(15) 0.0367(2) 0.0768(9) Uani 1 1 d . . .
O2 O 0.32609(13) -0.04436(17) 0.05621(18) 0.0601(7) Uani 1 1 d . . .
O6 O 0.36168(12) 0.32629(15) 0.45046(17) 0.0512(6) Uani 1 1 d . . .
O7 O 0.11381(13) 0.0811(2) 0.01702(19) 0.0729(9) Uani 1 1 d . . .
O8 O 0.28776(16) 0.24474(14) 0.09831(18) 0.0658(8) Uani 1 1 d . . .
O9 O 0.35311(12) -0.24300(13) 0.04696(16) 0.0457(6) Uani 1 1 d D . .
H9A H 0.3608 -0.2825 0.0284 0.069 Uiso 1 1 d R U .
H9B H 0.3471 -0.2571 0.0838 0.069 Uiso 1 1 d DR U .
N1 N 0.36235(14) 0.00622(18) -0.0590(2) 0.0488(7) Uani 1 1 d . . .
N2 N 0.45765(14) -0.08638(18) 0.09223(19) 0.0442(7) Uani 1 1 d . . .
C1 C 0.17350(18) 0.0885(2) 0.0451(2) 0.0496(9) Uani 1 1 d . . .
C2 C 0.2023(2) 0.1652(2) 0.0641(2) 0.0527(10) Uani 1 1 d . . .
H2 H 0.1843 0.2129 0.0645 0.063 Uiso 1 1 calc R U .
C3 C 0.25821(19) 0.1690(2) 0.0824(2) 0.0462(9) Uani 1 1 d . . .
C4 C 0.28460(18) 0.0996(2) 0.0793(2) 0.0444(9) Uani 1 1 d . . .
H4 H 0.3219 0.1037 0.0905 0.053 Uiso 1 1 calc R U .
C5 C 0.25469(17) 0.0231(2) 0.0592(2) 0.0393(8) Uani 1 1 d . . .
C6 C 0.19960(17) 0.0179(2) 0.0439(2) 0.0438(8) Uani 1 1 d . . .
H6 H 0.1804 -0.0332 0.0327 0.053 Uiso 1 1 calc R U .
C7 C 0.28009(19) -0.0535(2) 0.0497(2) 0.0454(9) Uani 1 1 d . . .
C8 C 0.10435(17) 0.1092(2) 0.0713(2) 0.0470(9) Uani 1 1 d . . .
C9 C 0.15406(16) 0.1229(2) 0.1646(2) 0.0418(8) Uani 1 1 d . . .
H9 H 0.1967 0.1146 0.1937 0.050 Uiso 1 1 calc R U .
C10 C 0.13967(16) 0.1492(2) 0.2141(2) 0.0407(8) Uani 1 1 d . . .
C11 C 0.07571(17) 0.1607(2) 0.1700(3) 0.0509(9) Uani 1 1 d . . .
H11 H 0.0658 0.1797 0.2026 0.061 Uiso 1 1 calc R U .
C12 C 0.02689(18) 0.1438(3) 0.0776(3) 0.0600(11) Uani 1 1 d . . .
H12 H -0.0159 0.1498 0.0487 0.072 Uiso 1 1 calc R U .
C13 C 0.04093(18) 0.1181(2) 0.0280(3) 0.0588(11) Uani 1 1 d . . .
H13 H 0.0078 0.1069 -0.0342 0.071 Uiso 1 1 calc R U .
C15 C 0.31168(18) 0.2912(2) 0.1736(2) 0.0435(8) Uani 1 1 d . . .
C16 C 0.32175(16) 0.26049(19) 0.2464(2) 0.0379(8) Uani 1 1 d . . .
H16 H 0.3119 0.2055 0.2461 0.046 Uiso 1 1 calc R U .
C17 C 0.34643(15) 0.31101(19) 0.3199(2) 0.0350(7) Uani 1 1 d . . .
C18 C 0.36117(17) 0.3928(2) 0.3196(2) 0.0440(8) Uani 1 1 d . . .
H18 H 0.3769 0.4277 0.3679 0.053 Uiso 1 1 calc R U .
C19 C 0.35257(19) 0.4221(2) 0.2479(3) 0.0531(10) Uani 1 1 d . . .
H19 H 0.3638 0.4765 0.2492 0.064 Uiso 1 1 calc R U .
C20 C 0.3275(2) 0.3723(2) 0.1741(3) 0.0533(10) Uani 1 1 d . . .
H20 H 0.3214 0.3929 0.1256 0.064 Uiso 1 1 calc R U .
C22 C 0.3169(2) 0.0501(3) -0.1313(3) 0.0734(13) Uani 1 1 d . . .
H22 H 0.2748 0.0301 -0.1717 0.088 Uiso 1 1 calc R U .
C23 C 0.3291(3) 0.1260(3) -0.1503(4) 0.0893(17) Uani 1 1 d . . .
H23 H 0.2954 0.1563 -0.2018 0.107 Uiso 1 1 calc R U .
C24 C 0.3901(3) 0.1549(3) -0.0933(4) 0.0817(15) Uani 1 1 d . . .
H24 H 0.3988 0.2052 -0.1054 0.098 Uiso 1 1 calc R U .
C25 C 0.4403(2) 0.1091(2) -0.0160(3) 0.0559(10) Uani 1 1 d . . .
C26 C 0.42424(17) 0.0342(2) -0.0004(3) 0.0435(8) Uani 1 1 d . . .
C27 C 0.47392(17) -0.0150(2) 0.0778(2) 0.0424(8) Uani 1 1 d . . .
C28 C 0.5065(2) 0.1344(3) 0.0463(4) 0.0694(13) Uani 1 1 d . . .
H28 H 0.5173 0.1842 0.0365 0.083 Uiso 1 1 calc R U .
C29 C 0.5529(2) 0.0877(3) 0.1183(4) 0.0754(14) Uani 1 1 d . . .
H29 H 0.5955 0.1051 0.1571 0.090 Uiso 1 1 calc R U .
C30 C 0.53854(19) 0.0119(3) 0.1372(3) 0.0572(10) Uani 1 1 d . . .
C31 C 0.5859(2) -0.0391(3) 0.2110(3) 0.0808(15) Uani 1 1 d . . .
H31 H 0.6290 -0.0233 0.2514 0.097 Uiso 1 1 calc R U .
C32 C 0.5693(2) -0.1121(3) 0.2240(3) 0.0803(15) Uani 1 1 d . . .
H32 H 0.6007 -0.1468 0.2723 0.096 Uiso 1 1 calc R U .
C33 C 0.50460(19) -0.1334(3) 0.1636(3) 0.0610(11) Uani 1 1 d . . .
H33 H 0.4933 -0.1828 0.1732 0.073 Uiso 1 1 calc R U .

loop_
_atom_site_aniso_label
_atom_site_aniso_U_11
_atom_site_aniso_U_22
_atom_site_aniso_U_33
_atom_site_aniso_U_23
_atom_site_aniso_U_13
_atom_site_aniso_U_12
O4 0.0432(16) 0.108(2) 0.0450(15) 0.0030(16) 0.0213(13) 0.0261(16)
O3 0.0662(18) 0.0631(18) 0.0569(17) -0.0012(15) 0.0385(15) 0.0121(15)
C14 0.040(2) 0.045(2) 0.047(2) 0.0105(17) 0.0303(18) 0.0053(17)
Cd2 0.0799(3) 0.02856(19) 0.0690(3) -0.00732(18) 0.0638(3) -0.01056(18)
O5 0.096(2) 0.0409(15) 0.0575(16) 0.0086(13) 0.0606(16) 0.0125(14)
C21 0.0302(18) 0.0389(19) 0.0375(18) -0.0009(15) 0.0218(15) -0.0001(15)
Cd1 0.04195(15) 0.03641(15) 0.03895(14) -0.00376(11) 0.02822(12) -0.00917(11)
O1 0.127(3) 0.0320(14) 0.127(3) -0.0197(16) 0.109(3) -0.0156(16)
O2 0.0628(18) 0.0626(18) 0.0627(17) -0.0175(14) 0.0463(16) -0.0062(14)
O6 0.0709(18) 0.0449(14) 0.0549(15) -0.0108(12) 0.0500(15) -0.0080(13)
O7 0.0445(16) 0.097(2) 0.0605(17) -0.0395(17) 0.0301(15) -0.0125(16)
O8 0.130(3) 0.0321(13) 0.0638(17) -0.0144(12) 0.0777(19) -0.0233(15)
O9 0.0660(16) 0.0370(13) 0.0576(15) 0.0042(11) 0.0516(14) 0.0013(12)
N1 0.0462(18) 0.0401(17) 0.0612(19) 0.0092(15) 0.0375(17) 0.0035(15)
N2 0.0422(17) 0.0464(17) 0.0398(16) -0.0056(14) 0.0267(15) -0.0061(14)
C1 0.042(2) 0.058(2) 0.0312(18) -0.0113(17) 0.0188(17) -0.0005(18)
C2 0.067(3) 0.042(2) 0.040(2) -0.0068(17) 0.033(2) 0.006(2)
C3 0.073(3) 0.0307(18) 0.0381(19) -0.0064(15) 0.040(2) -0.0080(18)
C4 0.061(2) 0.041(2) 0.0412(19) -0.0059(16) 0.0395(19) -0.0111(17)
C5 0.056(2) 0.0348(18) 0.0306(16) -0.0038(15) 0.0314(17) -0.0047(16)
C6 0.055(2) 0.0384(19) 0.0374(18) -0.0098(16) 0.0314(18) -0.0099(17)
C7 0.061(2) 0.040(2) 0.0393(19) -0.0041(16) 0.036(2) -0.0022(18)
C8 0.039(2) 0.040(2) 0.053(2) -0.0088(17) 0.0285(18) -0.0025(16)
C9 0.0304(18) 0.0378(19) 0.0454(19) 0.0012(16) 0.0218(16) 0.0009(15)
C10 0.0337(19) 0.0306(17) 0.048(2) 0.0094(15) 0.0245(17) 0.0050(15)
C11 0.046(2) 0.051(2) 0.061(2) 0.0116(19) 0.040(2) 0.0097(18)
C12 0.028(2) 0.070(3) 0.062(3) 0.012(2) 0.023(2) 0.0080(19)
C13 0.034(2) 0.063(3) 0.049(2) -0.006(2) 0.0173(18) -0.0043(19)
C15 0.061(2) 0.0290(17) 0.0439(19) -0.0046(15) 0.0379(19) -0.0050(16)
C16 0.046(2) 0.0246(16) 0.0423(19) -0.0008(14) 0.0305(17) -0.0016(14)
C17 0.0326(17) 0.0322(17) 0.0358(17) 0.0004(14) 0.0219(15) 0.0018(14)
C18 0.050(2) 0.0356(19) 0.0402(18) -0.0099(16) 0.0285(17) -0.0074(16)
C19 0.074(3) 0.0274(18) 0.064(2) -0.0065(18) 0.050(2) -0.0100(18)
C20 0.079(3) 0.0356(19) 0.053(2) 0.0003(17) 0.049(2) -0.0056(19)
C22 0.050(3) 0.069(3) 0.090(3) 0.029(3) 0.044(3) 0.010(2)
C23 0.075(3) 0.069(3) 0.127(4) 0.055(3) 0.071(3) 0.034(3)
C24 0.096(4) 0.047(3) 0.136(5) 0.032(3) 0.093(4) 0.014(3)
C25 0.067(3) 0.040(2) 0.083(3) 0.001(2) 0.060(3) -0.002(2)
C26 0.048(2) 0.0351(19) 0.064(2) -0.0053(17) 0.045(2) -0.0060(16)
C27 0.044(2) 0.0426(19) 0.0465(19) -0.0108(17) 0.0333(18) -0.0079(17)
C28 0.078(3) 0.046(2) 0.107(4) -0.017(3) 0.072(3) -0.026(2)
C29 0.061(3) 0.079(3) 0.091(3) -0.027(3) 0.054(3) -0.030(3)
C30 0.052(2) 0.064(3) 0.053(2) -0.018(2) 0.035(2) -0.019(2)
C31 0.046(3) 0.117(4) 0.046(2) -0.010(3) 0.019(2) -0.018(3)
C32 0.051(3) 0.110(4) 0.049(2) 0.018(3) 0.023(2) 0.011(3)
C33 0.055(3) 0.073(3) 0.043(2) 0.014(2) 0.029(2) 0.007(2)

loop_
_atom_type_symbol
_atom_type_description
_atom_type_scat_dispersion_real
_atom_type_scat_dispersion_imag
_atom_type_scat_source
C C 0.0033 0.0016 'International Tables Vol C Tables 4.2.6.8 and 6.1.1.4'
H H 0.0000 0.0000 'International Tables Vol C Tables 4.2.6.8 and 6.1.1.4'
N N 0.0061 0.0033 'International Tables Vol C Tables 4.2.6.8 and 6.1.1.4'
O O 0.0106 0.0060 'International Tables Vol C Tables 4.2.6.8 and 6.1.1.4'
Cd Cd -0.8075 1.2024 'International Tables Vol C Tables 4.2.6.8 and 6.1.1.4'

loop_
_geom_angle_atom_site_label_1
_geom_angle_atom_site_label_2
_geom_angle_atom_site_label_3
_geom_angle
_geom_angle_site_symmetry_1
_geom_angle_site_symmetry_3
C14 O4 Cd1 141.1(3) . 6_556
C14 O3 Cd2 128.8(2) . 4
O4 C14 O3 126.4(4) . .
O4 C14 C10 115.5(3) . .
O3 C14 C10 118.1(3) . .
O1 Cd2 O1 180.0 7_545 .
O1 Cd2 O3 89.08(12) 7_545 6
O1 Cd2 O3 90.92(12) . 6
O1 Cd2 O3 90.92(12) 7_545 4_545
O1 Cd2 O3 89.08(12) . 4_545
O3 Cd2 O3 180.0 6 4_545
O1 Cd2 O9 85.63(10) 7_545 .
O1 Cd2 O9 94.37(10) . .
O3 Cd2 O9 100.34(9) 6 .
O3 Cd2 O9 79.66(9) 4_545 .
O1 Cd2 O9 94.37(10) 7_545 7_545
O1 Cd2 O9 85.63(10) . 7_545
O3 Cd2 O9 79.66(9) 6 7_545
O3 Cd2 O9 100.34(9) 4_545 7_545
O9 Cd2 O9 180.0 . 7_545
O1 Cd2 H9B 86.2 7_545 .
O1 Cd2 H9B 93.8 . .
O3 Cd2 H9B 121.7 6 .
O3 Cd2 H9B 58.3 4_545 .
O9 Cd2 H9B 21.4 . .
O9 Cd2 H9B 158.6 7_545 .
C21 O5 Cd1 130.5(2) . 6_556
O5 C21 O6 124.9(3) . .
O5 C21 C17 116.8(3) . .
O6 C21 C17 118.3(3) . .
O4 Cd1 O2 91.36(11) 6 .
O4 Cd1 O5 83.08(11) 6 6
O2 Cd1 O5 172.70(10) . 6
O4 Cd1 N1 92.09(11) 6 .
O2 Cd1 N1 90.43(10) . .
O5 Cd1 N1 94.48(9) 6 .
O4 Cd1 N2 162.64(10) 6 .
O2 Cd1 N2 95.03(10) . .
O5 Cd1 N2 91.64(10) 6 .
N1 Cd1 N2 71.78(10) . .
O4 Cd1 O9 98.18(10) 6 .
O2 Cd1 O9 93.36(9) . .
O5 Cd1 O9 82.80(8) 6 .
N1 Cd1 O9 168.96(9) . .
N2 Cd1 O9 97.54(9) . .
C7 O1 Cd2 139.0(3) . .
C7 O2 Cd1 127.6(2) . .
C8 O7 C1 120.9(3) . .
C15 O8 C3 119.4(3) . .
Cd1 O9 Cd2 102.40(9) . .
Cd1 O9 H9A 111.4 . .
Cd2 O9 H9A 114.7 . .
Cd1 O9 H9B 132.8 . .
Cd2 O9 H9B 55.2 . .
H9A O9 H9B 115.8 . .
C22 N1 C26 119.2(3) . .
C22 N1 Cd1 125.5(3) . .
C26 N1 Cd1 115.2(2) . .
C33 N2 C27 118.5(3) . .
C33 N2 Cd1 126.4(3) . .
C27 N2 Cd1 115.1(2) . .
C6 C1 C2 121.2(4) . .
C6 C1 O7 117.0(3) . .
C2 C1 O7 121.4(4) . .
C3 C2 C1 118.3(3) . .
C3 C2 H2 120.8 . .
C1 C2 H2 120.8 . .
C2 C3 C4 121.8(3) . .
C2 C3 O8 120.7(3) . .
C4 C3 O8 117.3(4) . .
C3 C4 C5 119.1(4) . .
C3 C4 H4 120.4 . .
C5 C4 H4 120.4 . .
C6 C5 C4 119.7(3) . .
C6 C5 C7 119.8(3) . .
C4 C5 C7 120.5(3) . .
C1 C6 C5 119.8(3) . .
C1 C6 H6 120.1 . .
C5 C6 H6 120.1 . .
O2 C7 O1 126.8(4) . .
O2 C7 C5 117.3(3) . .
O1 C7 C5 115.9(3) . .
O7 C8 C13 115.5(3) . .
O7 C8 C9 123.6(3) . .
C13 C8 C9 120.8(4) . .
C10 C9 C8 119.4(3) . .
C10 C9 H9 120.3 . .
C8 C9 H9 120.3 . .
C9 C10 C11 119.8(3) . .
C9 C10 C14 119.8(3) . .
C11 C10 C14 120.4(3) . .
C12 C11 C10 119.7(4) . .
C12 C11 H11 120.1 . .
C10 C11 H11 120.1 . .
C13 C12 C11 120.7(4) . .
C13 C12 H12 119.7 . .
C11 C12 H12 119.7 . .
C12 C13 C8 119.4(4) . .
C12 C13 H13 120.3 . .
C8 C13 H13 120.3 . .
C16 C15 O8 124.0(3) . .
C16 C15 C20 120.4(3) . .
O8 C15 C20 115.6(3) . .
C15 C16 C17 120.5(3) . .
C15 C16 H16 119.8 . .
C17 C16 H16 119.8 . .
C18 C17 C16 119.1(3) . .
C18 C17 C21 121.7(3) . .
C16 C17 C21 119.2(3) . .
C19 C18 C17 120.0(3) . .
C19 C18 H18 120.0 . .
C17 C18 H18 120.0 . .
C18 C19 C20 121.1(3) . .
C18 C19 H19 119.4 . .
C20 C19 H19 119.4 . .
C19 C20 C15 118.9(3) . .
C19 C20 H20 120.6 . .
C15 C20 H20 120.6 . .
N1 C22 C23 122.4(4) . .
N1 C22 H22 118.8 . .
C23 C22 H22 118.8 . .
C24 C23 C22 119.4(4) . .
C24 C23 H23 120.3 . .
C22 C23 H23 120.3 . .
C23 C24 C25 119.9(4) . .
C23 C24 H24 120.0 . .
C25 C24 H24 120.0 . .
C24 C25 C26 117.5(4) . .
C24 C25 C28 123.3(4) . .
C26 C25 C28 119.2(4) . .
N1 C26 C25 121.5(3) . .
N1 C26 C27 118.8(3) . .
C25 C26 C27 119.7(3) . .
N2 C27 C30 121.8(3) . .
N2 C27 C26 119.0(3) . .
C30 C27 C26 119.3(3) . .
C29 C28 C25 121.0(4) . .
C29 C28 H28 119.5 . .
C25 C28 H28 119.5 . .
C28 C29 C30 121.5(4) . .
C28 C29 H29 119.2 . .
C30 C29 H29 119.2 . .
C31 C30 C27 117.6(4) . .
C31 C30 C29 123.0(4) . .
C27 C30 C29 119.3(4) . .
C32 C31 C30 120.3(4) . .
C32 C31 H31 119.9 . .
C30 C31 H31 119.9 . .
C31 C32 C33 118.6(4) . .
C31 C32 H32 120.7 . .
C33 C32 H32 120.7 . .
N2 C33 C32 123.2(4) . .
N2 C33 H33 118.4 . .
C32 C33 H33 118.4 . .

loop_
_geom_bond_atom_site_label_1
_geom_bond_atom_site_label_2
_geom_bond_distance
_geom_bond_site_symmetry_2
O4 C14 1.245(4) .
O4 Cd1 2.232(3) 6_556
O3 C14 1.238(4) .
O3 Cd2 2.250(3) 4
C14 C10 1.508(5) .
Cd2 O1 2.218(2) 7_545
Cd2 O1 2.218(2) .
Cd2 O3 2.250(3) 6
Cd2 O3 2.250(3) 4_545
Cd2 O9 2.403(2) .
Cd2 O9 2.403(2) 7_545
Cd2 H9B 2.0293 .
O5 C21 1.246(4) .
O5 Cd1 2.284(2) 6_556
C21 O6 1.260(4) .
C21 C17 1.495(4) .
Cd1 O4 2.232(3) 6
Cd1 O2 2.239(3) .
Cd1 O5 2.284(2) 6
Cd1 N1 2.329(3) .
Cd1 N2 2.344(3) .
Cd1 O9 2.343(2) .
O1 C7 1.242(4) .
O2 C7 1.241(4) .
O7 C8 1.375(4) .
O7 C1 1.387(4) .
O8 C15 1.381(4) .
O8 C3 1.393(4) .
O9 H9A 0.8432 .
O9 H9B 0.9009 .
N1 C22 1.305(5) .
N1 C26 1.361(4) .
N2 C33 1.336(5) .
N2 C27 1.349(4) .
C1 C6 1.373(5) .
C1 C2 1.387(5) .
C2 C3 1.375(5) .
C2 H2 0.9300 .
C3 C4 1.377(5) .
C4 C5 1.395(4) .
C4 H4 0.9300 .
C5 C6 1.385(5) .
C5 C7 1.513(5) .
C6 H6 0.9300 .
C8 C13 1.377(5) .
C8 C9 1.387(5) .
C9 C10 1.386(5) .
C9 H9 0.9300 .
C10 C11 1.391(5) .
C11 C12 1.381(5) .
C11 H11 0.9300 .
C12 C13 1.377(6) .
C12 H12 0.9300 .
C13 H13 0.9300 .
C15 C16 1.380(5) .
C15 C20 1.384(5) .
C16 C17 1.386(4) .
C16 H16 0.9300 .
C17 C18 1.387(4) .
C18 C19 1.374(5) .
C18 H18 0.9300 .
C19 C20 1.380(5) .
C19 H19 0.9300 .
C20 H20 0.9300 .
C22 C23 1.400(6) .
C22 H22 0.9300 .
C23 C24 1.350(7) .
C23 H23 0.9300 .
C24 C25 1.396(6) .
C24 H24 0.9300 .
C25 C26 1.405(5) .
C25 C28 1.432(6) .
C26 C27 1.430(5) .
C27 C30 1.411(5) .
C28 C29 1.334(6) .
C28 H28 0.9300 .
C29 C30 1.423(6) .
C29 H29 0.9300 .
C30 C31 1.396(6) .
C31 C32 1.363(6) .
C31 H31 0.9300 .
C32 C33 1.386(6) .
C32 H32 0.9300 .
C33 H33 0.9300 .

loop_
_geom_torsion_atom_site_label_1
_geom_torsion_atom_site_label_2
_geom_torsion_atom_site_label_3
_geom_torsion_atom_site_label_4
_geom_torsion
_geom_torsion_site_symmetry_1
Cd1 O4 C14 O3 -21.6(7) 6_556
Cd1 O4 C14 C10 160.3(3) 6_556
Cd2 O3 C14 O4 -1.6(6) 4
Cd2 O3 C14 C10 176.5(2) 4
Cd1 O5 C21 O6 16.1(5) 6_556
Cd1 O5 C21 C17 -164.7(2) 6_556
C8 O7 C1 C6 127.4(4) .
C8 O7 C1 C2 -59.2(5) .
C6 C1 C2 C3 -0.4(5) .
O7 C1 C2 C3 -173.4(3) .
C1 C2 C3 C4 2.1(5) .
C1 C2 C3 O8 177.4(3) .
C15 O8 C3 C2 63.7(5) .
C15 O8 C3 C4 -120.7(4) .
C2 C3 C4 C5 -1.5(5) .
O8 C3 C4 C5 -177.0(3) .
C3 C4 C5 C6 -0.8(5) .
C3 C4 C5 C7 176.3(3) .
C2 C1 C6 C5 -1.9(5) .
O7 C1 C6 C5 171.4(3) .
C4 C5 C6 C1 2.5(5) .
C7 C5 C6 C1 -174.7(3) .
Cd1 O2 C7 O1 32.9(6) .
Cd1 O2 C7 C5 -147.6(2) .
Cd2 O1 C7 O2 -10.1(7) .
Cd2 O1 C7 C5 170.4(3) .
C6 C5 C7 O2 173.8(3) .
C4 C5 C7 O2 -3.3(5) .
C6 C5 C7 O1 -6.7(5) .
C4 C5 C7 O1 176.2(3) .
C1 O7 C8 C13 164.1(4) .
C1 O7 C8 C9 -20.0(6) .
O7 C8 C9 C10 -178.3(3) .
C13 C8 C9 C10 -2.6(5) .
C8 C9 C10 C11 0.6(5) .
C8 C9 C10 C14 179.8(3) .
O4 C14 C10 C9 -29.7(5) .
O3 C14 C10 C9 151.9(3) .
O4 C14 C10 C11 149.4(4) .
O3 C14 C10 C11 -28.9(5) .
C9 C10 C11 C12 1.7(5) .
C14 C10 C11 C12 -177.4(3) .
C10 C11 C12 C13 -2.1(6) .
C11 C12 C13 C8 0.1(6) .
O7 C8 C13 C12 178.2(4) .
C9 C8 C13 C12 2.3(6) .
C3 O8 C15 C16 15.3(6) .
C3 O8 C15 C20 -166.7(4) .
O8 C15 C16 C17 179.5(3) .
C20 C15 C16 C17 1.5(6) .
C15 C16 C17 C18 -0.3(5) .
C15 C16 C17 C21 178.7(3) .
O5 C21 C17 C18 -162.2(3) .
O6 C21 C17 C18 17.0(5) .
O5 C21 C17 C16 18.8(5) .
O6 C21 C17 C16 -162.0(3) .
C16 C17 C18 C19 -1.4(5) .
C21 C17 C18 C19 179.6(3) .
C17 C18 C19 C20 2.0(6) .
C18 C19 C20 C15 -0.8(6) .
C16 C15 C20 C19 -1.0(6) .
O8 C15 C20 C19 -179.1(4) .
C26 N1 C22 C23 -1.1(7) .
Cd1 N1 C22 C23 175.9(4) .
N1 C22 C23 C24 1.3(8) .
C22 C23 C24 C25 -0.2(8) .
C23 C24 C25 C26 -1.0(7) .
C23 C24 C25 C28 178.2(5) .
C22 N1 C26 C25 -0.2(6) .
Cd1 N1 C26 C25 -177.5(3) .
C22 N1 C26 C27 -178.9(4) .
Cd1 N1 C26 C27 3.8(4) .
C24 C25 C26 N1 1.2(6) .
C28 C25 C26 N1 -178.0(4) .
C24 C25 C26 C27 179.9(4) .
C28 C25 C26 C27 0.6(6) .
C33 N2 C27 C30 -1.8(5) .
Cd1 N2 C27 C30 179.4(3) .
C33 N2 C27 C26 177.7(3) .
Cd1 N2 C27 C26 -1.1(4) .
N1 C26 C27 N2 -1.8(5) .
C25 C26 C27 N2 179.4(3) .
N1 C26 C27 C30 177.7(3) .
C25 C26 C27 C30 -1.0(5) .
C24 C25 C28 C29 -178.7(4) .
C26 C25 C28 C29 0.5(7) .
C25 C28 C29 C30 -1.2(7) .
N2 C27 C30 C31 1.7(6) .
C26 C27 C30 C31 -177.9(4) .
N2 C27 C30 C29 179.8(4) .
C26 C27 C30 C29 0.3(6) .
C28 C29 C30 C31 178.9(4) .
C28 C29 C30 C27 0.8(7) .
C27 C30 C31 C32 -0.1(7) .
C29 C30 C31 C32 -178.2(5) .
C30 C31 C32 C33 -1.1(8) .
C27 N2 C33 C32 0.5(6) .
Cd1 N2 C33 C32 179.1(3) .
C31 C32 C33 N2 1.0(7) .
